data_7105911
loop_
_publ_author_name
'Di Sun'
'Geng-Geng Luo'
'Na Zhang'
'Rong-Bin Huang'
'Lan-Sun Zheng'

_publ_section_title
;
 Simultaneous self-Cassembly of a cage-Clike silver(I) complex
 encapsulating an Ag6 neutral cluster core and carbon dioxide fixation
;
_journal_name_full Chem.Commun.
_journal_page_first 1461
_journal_paper_doi 10.1039/c0cc04391e
_journal_volume 47
_journal_year 2011
_chemical_formula_moiety 'C62 H60 Ag4 N6 P4, 2(C31 H30 Ag2 N3 P2), 4(Cl O4) '
_chemical_formula_sum 'C124 H120 Ag8 Cl4 N12 O16 P8'
_chemical_formula_weight 3286.84
_space_group_IT_number 14
_symmetry_cell_setting monoclinic
_symmetry_space_group_name_Hall '-P 2ybc'
_symmetry_space_group_name_H-M 'P 1 21/c 1'
_atom_sites_solution_hydrogens geom
_atom_sites_solution_primary direct
_atom_sites_solution_secondary difmap
_audit_creation_method SHELXL-97
_cell_angle_alpha 90.00
_cell_angle_beta 91.75(3)
_cell_angle_gamma 90.00
_cell_formula_units_Z 2
_cell_length_a 12.670(3)
_cell_length_b 16.694(3)
_cell_length_c 30.990(6)
_cell_measurement_reflns_used 46461
_cell_measurement_temperature 298(2)
_cell_measurement_theta_max 54.99
_cell_measurement_theta_min 6.01
_cell_volume 6552(2)
_computing_cell_refinement 'SMART (Bruker, 2002)'
_computing_data_collection 'SMART (Bruker, 2002)'
_computing_data_reduction 'SAINT (Bruker, 2002)'
_computing_molecular_graphics 'DIAMOND (Brandenburg, 1999)'
_computing_publication_material SHELXTL
_computing_structure_refinement 'SHELXL-97 (Sheldrick, 1997)'
_computing_structure_solution 'SHELXS-97 (Sheldrick, 1997)'
_diffrn_ambient_temperature 298(2)
_diffrn_measured_fraction_theta_full 0.998
_diffrn_measured_fraction_theta_max 0.998
_diffrn_measurement_device_type 'Bruker SMART CCD'
_diffrn_measurement_method 'phi and omega scan'
_diffrn_radiation_monochromator graphite
_diffrn_radiation_source 'fine-focus sealed tube'
_diffrn_radiation_type MoK\a
_diffrn_radiation_wavelength 0.71073
_diffrn_reflns_av_R_equivalents 0.0610
_diffrn_reflns_av_sigmaI/netI 0.0370
_diffrn_reflns_limit_h_max 15
_diffrn_reflns_limit_h_min -15
_diffrn_reflns_limit_k_max 20
_diffrn_reflns_limit_k_min -20
_diffrn_reflns_limit_l_max 38
_diffrn_reflns_limit_l_min -38
_diffrn_reflns_number 88354
_diffrn_reflns_theta_full 25.00
_diffrn_reflns_theta_max 26.00
_diffrn_reflns_theta_min 3.01
_exptl_absorpt_coefficient_mu 1.414
_exptl_absorpt_correction_T_max 0.8159
_exptl_absorpt_correction_T_min 0.7651
_exptl_absorpt_correction_type multi-scan
_exptl_absorpt_process_details SADABS
_exptl_crystal_colour yellow
_exptl_crystal_density_diffrn 1.666
_exptl_crystal_density_method 'not measured'
_exptl_crystal_description block
_exptl_crystal_F_000 3280
_exptl_crystal_size_max 0.20
_exptl_crystal_size_mid 0.18
_exptl_crystal_size_min 0.15
_refine_diff_density_max 1.271
_refine_diff_density_min -0.812
_refine_diff_density_rms 0.088
_refine_ls_extinction_method none
_refine_ls_goodness_of_fit_ref 1.065
_refine_ls_hydrogen_treatment constr
_refine_ls_matrix_type full
_refine_ls_number_parameters 775
_refine_ls_number_reflns 11501
_refine_ls_number_restraints 0
_refine_ls_restrained_S_all 1.065
_refine_ls_R_factor_all 0.0617
_refine_ls_R_factor_gt 0.0423
_refine_ls_shift/su_max 0.001
_refine_ls_shift/su_mean 0.000
_refine_ls_structure_factor_coef Fsqd
_refine_ls_weighting_details 'calc w=1/[\s^2^(Fo^2^)+(0.0686P)^2^+7.6475P] where P=(Fo^2^+2Fc^2^)/3'
_refine_ls_weighting_scheme calc
_refine_ls_wR_factor_gt 0.1178
_refine_ls_wR_factor_ref 0.1348
_reflns_number_gt 8957
_reflns_number_total 12870
_reflns_threshold_expression >2sigma(I)
_cod_data_source_file C0CC04391E.TXT
_cod_data_source_block p3
_cod_original_sg_symbol_H-M P2(1)/c
_cod_database_code 7105911

loop_
_symmetry_equiv_pos_as_xyz
'x, y, z'
'-x, y+1/2, -z+1/2'
'-x, -y, -z'
'x, -y-1/2, z-1/2'

loop_
_atom_site_label
_atom_site_type_symbol
_atom_site_fract_x
_atom_site_fract_y
_atom_site_fract_z
_atom_site_U_iso_or_equiv
_atom_site_adp_type
_atom_site_occupancy
_atom_site_symmetry_multiplicity
_atom_site_calc_flag
_atom_site_refinement_flags
_atom_site_disorder_assembly
_atom_site_disorder_group
Ag1 Ag 0.58867(4) 0.95923(4) 0.557351(14) 0.07093(17) Uani 1 1 d . . .
Ag2 Ag 0.38215(3) 0.91877(3) 0.526499(13) 0.05574(13) Uani 1 1 d . . .
Ag3 Ag -0.07060(4) 0.46270(3) 0.446936(14) 0.06013(14) Uani 1 1 d . . .
Ag4 Ag 0.05997(3) 0.60447(3) 0.448993(13) 0.05591(13) Uani 1 1 d . . .
Cl1 Cl 0.26356(18) 0.40688(11) 0.24592(5) 0.0840(5) Uani 1 1 d . . .
Cl2 Cl 0.16431(14) 0.79701(10) 0.48308(5) 0.0720(4) Uani 1 1 d . . .
P1 P 0.14326(11) 0.56759(9) 0.38485(4) 0.0504(3) Uani 1 1 d . . .
P2 P -0.00801(11) 0.42255(9) 0.37826(4) 0.0504(3) Uani 1 1 d . . .
P3 P 0.54147(10) 0.99403(9) 0.62839(4) 0.0481(3) Uani 1 1 d . . .
P4 P 0.31955(10) 0.94685(9) 0.59590(4) 0.0466(3) Uani 1 1 d . . .
C1 C 0.5725(4) 0.8647(3) 0.47173(16) 0.0511(13) Uani 1 1 d . . .
C2 C 0.7421(5) 0.8614(4) 0.50269(19) 0.0611(15) Uani 1 1 d . . .
C3 C 0.7748(5) 0.8142(4) 0.4696(2) 0.0666(16) Uani 1 1 d . . .
H3A H 0.8436 0.7948 0.4694 0.080 Uiso 1 1 calc R . .
C4 C 0.7042(5) 0.7963(4) 0.4369(2) 0.0645(16) Uani 1 1 d . . .
C5 C 0.8140(5) 0.8863(6) 0.5395(2) 0.096(3) Uani 1 1 d . . .
H5A H 0.7759 0.9194 0.5590 0.144 Uiso 1 1 calc R . .
H5B H 0.8725 0.9159 0.5286 0.144 Uiso 1 1 calc R . .
H5C H 0.8398 0.8396 0.5545 0.144 Uiso 1 1 calc R . .
C6 C 0.7362(6) 0.7500(6) 0.3978(3) 0.104(3) Uani 1 1 d . . .
H6A H 0.6761 0.7433 0.3785 0.156 Uiso 1 1 calc R . .
H6B H 0.7624 0.6983 0.4065 0.156 Uiso 1 1 calc R . .
H6C H 0.7905 0.7787 0.3833 0.156 Uiso 1 1 calc R . .
C7 C 0.6043(4) 1.0835(3) 0.64995(17) 0.0513(13) Uani 1 1 d . . .
C8 C 0.7014(5) 1.1043(5) 0.6352(2) 0.077(2) Uani 1 1 d . . .
H8A H 0.7328 1.0728 0.6144 0.093 Uiso 1 1 calc R . .
C9 C 0.7530(6) 1.1713(5) 0.6509(3) 0.094(3) Uani 1 1 d . . .
H9A H 0.8188 1.1850 0.6406 0.112 Uiso 1 1 calc R . .
C10 C 0.7088(6) 1.2172(5) 0.6811(2) 0.084(2) Uani 1 1 d . . .
H10A H 0.7448 1.2617 0.6921 0.101 Uiso 1 1 calc R . .
C11 C 0.6132(6) 1.1990(5) 0.6953(3) 0.101(3) Uani 1 1 d . . .
H11A H 0.5822 1.2318 0.7156 0.121 Uiso 1 1 calc R . .
C12 C 0.5603(6) 1.1325(5) 0.6803(3) 0.090(2) Uani 1 1 d . . .
H12A H 0.4941 1.1204 0.6907 0.107 Uiso 1 1 calc R . .
C13 C 0.3151(4) 0.8551(3) 0.62697(17) 0.0502(12) Uani 1 1 d . . .
C14 C 0.3435(6) 0.7847(4) 0.6076(2) 0.0746(18) Uani 1 1 d . . .
H14A H 0.3639 0.7850 0.5790 0.089 Uiso 1 1 calc R . .
C15 C 0.3418(7) 0.7132(5) 0.6302(3) 0.100(3) Uani 1 1 d . . .
H15A H 0.3615 0.6659 0.6167 0.120 Uiso 1 1 calc R . .
C16 C 0.3116(7) 0.7117(5) 0.6721(3) 0.095(2) Uani 1 1 d . . .
H16A H 0.3096 0.6635 0.6871 0.114 Uiso 1 1 calc R . .
C17 C 0.2847(7) 0.7805(5) 0.6916(3) 0.090(2) Uani 1 1 d . . .
H17A H 0.2657 0.7799 0.7204 0.107 Uiso 1 1 calc R . .
C18 C 0.2850(6) 0.8517(4) 0.6694(2) 0.0741(18) Uani 1 1 d . . .
H18A H 0.2646 0.8984 0.6831 0.089 Uiso 1 1 calc R . .
C19 C 0.1903(4) 0.9946(3) 0.59725(17) 0.0470(12) Uani 1 1 d . . .
C20 C 0.1512(5) 1.0269(4) 0.6345(2) 0.0639(15) Uani 1 1 d . . .
H20A H 0.1909 1.0238 0.6602 0.077 Uiso 1 1 calc R . .
C21 C 0.0535(5) 1.0638(4) 0.6339(2) 0.0713(18) Uani 1 1 d . . .
H21A H 0.0272 1.0850 0.6591 0.086 Uiso 1 1 calc R . .
C22 C -0.0044(5) 1.0691(4) 0.5959(2) 0.0693(17) Uani 1 1 d . . .
H22A H -0.0697 1.0945 0.5954 0.083 Uiso 1 1 calc R . .
C23 C 0.0331(5) 1.0374(4) 0.5591(2) 0.0701(17) Uani 1 1 d . . .
H23A H -0.0069 1.0407 0.5335 0.084 Uiso 1 1 calc R . .
C24 C 0.1305(4) 1.0001(3) 0.55949(18) 0.0541(13) Uani 1 1 d . . .
H24A H 0.1558 0.9787 0.5341 0.065 Uiso 1 1 calc R . .
C25 C 0.5608(4) 0.9190(4) 0.67011(19) 0.0573(14) Uani 1 1 d . . .
C26 C 0.6068(6) 0.8479(5) 0.6598(3) 0.088(2) Uani 1 1 d . . .
H26A H 0.6276 0.8384 0.6318 0.106 Uiso 1 1 calc R . .
C27 C 0.6227(8) 0.7892(6) 0.6917(4) 0.124(3) Uani 1 1 d . . .
H27A H 0.6567 0.7416 0.6850 0.148 Uiso 1 1 calc R . .
C28 C 0.5891(7) 0.8012(6) 0.7318(3) 0.101(3) Uani 1 1 d . . .
H28A H 0.5976 0.7612 0.7525 0.121 Uiso 1 1 calc R . .
C29 C 0.5436(7) 0.8702(6) 0.7421(2) 0.089(2) Uani 1 1 d . . .
H29A H 0.5219 0.8785 0.7701 0.107 Uiso 1 1 calc R . .
C30 C 0.5282(6) 0.9296(5) 0.7116(2) 0.0751(18) Uani 1 1 d . . .
H30A H 0.4955 0.9772 0.7192 0.090 Uiso 1 1 calc R . .
C31 C -0.1396(5) 0.6030(3) 0.50670(16) 0.0527(13) Uani 1 1 d . . .
C32 C -0.2982(6) 0.6275(5) 0.5372(2) 0.080(2) Uani 1 1 d . . .
C33 C -0.3408(6) 0.5599(5) 0.5167(3) 0.090(2) Uani 1 1 d . . .
H33A H -0.4111 0.5457 0.5200 0.108 Uiso 1 1 calc R . .
C34 C -0.2760(5) 0.5153(4) 0.4918(2) 0.0712(17) Uani 1 1 d . . .
C35 C -0.3150(6) 0.4417(5) 0.4683(3) 0.104(3) Uani 1 1 d . . .
H35A H -0.2584 0.4186 0.4526 0.157 Uiso 1 1 calc R . .
H35B H -0.3717 0.4561 0.4486 0.157 Uiso 1 1 calc R . .
H35C H -0.3398 0.4035 0.4888 0.157 Uiso 1 1 calc R . .
C36 C -0.3633(7) 0.6791(6) 0.5658(3) 0.118(3) Uani 1 1 d . . .
H36A H -0.3208 0.7225 0.5770 0.178 Uiso 1 1 calc R . .
H36B H -0.3881 0.6476 0.5894 0.178 Uiso 1 1 calc R . .
H36C H -0.4226 0.7002 0.5495 0.178 Uiso 1 1 calc R . .
C37 C 0.2864(5) 0.5785(4) 0.38396(19) 0.0616(15) Uani 1 1 d . . .
C38 C 0.3487(5) 0.5308(5) 0.3591(3) 0.088(2) Uani 1 1 d . . .
H38A H 0.3171 0.4925 0.3412 0.105 Uiso 1 1 calc R . .
C39 C 0.4575(6) 0.5385(6) 0.3602(3) 0.112(3) Uani 1 1 d . . .
H39A H 0.4990 0.5058 0.3434 0.134 Uiso 1 1 calc R . .
C40 C 0.5026(7) 0.5956(7) 0.3866(4) 0.122(3) Uani 1 1 d . . .
H40A H 0.5757 0.6014 0.3876 0.146 Uiso 1 1 calc R . .
C41 C 0.4437(7) 0.6434(6) 0.4113(4) 0.125(4) Uani 1 1 d . . .
H41A H 0.4758 0.6813 0.4293 0.150 Uiso 1 1 calc R . .
C42 C 0.3347(6) 0.6357(5) 0.4095(3) 0.088(2) Uani 1 1 d . . .
H42A H 0.2938 0.6697 0.4259 0.105 Uiso 1 1 calc R . .
C43 C 0.0863(4) 0.6230(3) 0.33950(17) 0.0535(13) Uani 1 1 d . . .
C44 C 0.0197(5) 0.6856(4) 0.3476(2) 0.0665(16) Uani 1 1 d . . .
H44A H 0.0075 0.6998 0.3760 0.080 Uiso 1 1 calc R . .
C45 C -0.0299(6) 0.7284(5) 0.3143(2) 0.088(2) Uani 1 1 d . . .
H45A H -0.0755 0.7703 0.3203 0.105 Uiso 1 1 calc R . .
C46 C -0.0103(7) 0.7075(5) 0.2722(2) 0.091(2) Uani 1 1 d . . .
H46A H -0.0424 0.7356 0.2494 0.110 Uiso 1 1 calc R . .
C47 C 0.0562(7) 0.6458(5) 0.2641(2) 0.090(2) Uani 1 1 d . . .
H47A H 0.0689 0.6318 0.2357 0.108 Uiso 1 1 calc R . .
C48 C 0.1050(6) 0.6036(4) 0.29739(19) 0.0730(18) Uani 1 1 d . . .
H48A H 0.1507 0.5618 0.2913 0.088 Uiso 1 1 calc R . .
C49 C -0.0870(4) 0.4541(4) 0.33173(18) 0.0563(14) Uani 1 1 d . . .
C50 C -0.1628(6) 0.5124(5) 0.3368(3) 0.092(2) Uani 1 1 d . . .
H50A H -0.1741 0.5337 0.3640 0.110 Uiso 1 1 calc R . .
C51 C -0.2221(8) 0.5393(7) 0.3013(4) 0.132(4) Uani 1 1 d . . .
H51A H -0.2715 0.5798 0.3046 0.158 Uiso 1 1 calc R . .
C52 C -0.2089(8) 0.5073(8) 0.2622(3) 0.118(3) Uani 1 1 d . . .
H52A H -0.2497 0.5255 0.2388 0.142 Uiso 1 1 calc R . .
C53 C -0.1375(8) 0.4495(7) 0.2565(3) 0.107(3) Uani 1 1 d . . .
H53A H -0.1298 0.4271 0.2293 0.128 Uiso 1 1 calc R . .
C54 C -0.0750(6) 0.4228(5) 0.2912(2) 0.084(2) Uani 1 1 d . . .
H54A H -0.0244 0.3835 0.2869 0.100 Uiso 1 1 calc R . .
C55 C 0.0127(4) 0.3156(3) 0.37147(17) 0.0535(13) Uani 1 1 d . . .
C56 C 0.0880(5) 0.2837(4) 0.3450(2) 0.0683(16) Uani 1 1 d . . .
H56A H 0.1316 0.3178 0.3298 0.082 Uiso 1 1 calc R . .
C57 C 0.0994(6) 0.2024(4) 0.3408(2) 0.081(2) Uani 1 1 d . . .
H57A H 0.1505 0.1816 0.3230 0.097 Uiso 1 1 calc R . .
C58 C 0.0350(7) 0.1520(4) 0.3629(3) 0.089(2) Uani 1 1 d . . .
H58A H 0.0410 0.0968 0.3595 0.107 Uiso 1 1 calc R . .
C59 C -0.0389(7) 0.1831(5) 0.3900(3) 0.089(2) Uani 1 1 d . . .
H59A H -0.0812 0.1487 0.4056 0.107 Uiso 1 1 calc R . .
C60 C -0.0502(5) 0.2640(4) 0.3942(2) 0.0659(16) Uani 1 1 d . . .
H60A H -0.1004 0.2845 0.4125 0.079 Uiso 1 1 calc R . .
C61 C 0.4002(4) 1.0167(3) 0.62850(16) 0.0471(12) Uani 1 1 d . . .
H61A H 0.3890 1.0706 0.6176 0.056 Uiso 1 1 calc R . .
H61B H 0.3768 1.0154 0.6580 0.056 Uiso 1 1 calc R . .
C62 C 0.1244(4) 0.4620(3) 0.36985(17) 0.0497(12) Uani 1 1 d . . .
H62A H 0.1403 0.4558 0.3396 0.060 Uiso 1 1 calc R . .
H62B H 0.1749 0.4299 0.3865 0.060 Uiso 1 1 calc R . .
N1 N 0.4716(4) 0.8877(3) 0.47291(14) 0.0583(12) Uani 1 1 d . . .
H1A H 0.4386 0.8902 0.4483 0.070 Uiso 1 1 calc R . .
N2 N 0.6414(3) 0.8884(3) 0.50393(14) 0.0525(11) Uani 1 1 d . . .
N3 N 0.6044(4) 0.8205(3) 0.43742(15) 0.0640(13) Uani 1 1 d . . .
N4 N -0.1756(4) 0.5353(3) 0.48632(15) 0.0571(12) Uani 1 1 d . . .
N5 N -0.0383(4) 0.6246(3) 0.50151(14) 0.0596(12) Uani 1 1 d . . .
H5D H -0.0095 0.6504 0.5228 0.072 Uiso 1 1 calc R . .
N6 N -0.1986(4) 0.6480(3) 0.53282(16) 0.0666(13) Uani 1 1 d . . .
O1 O 0.1504(9) 0.4020(10) 0.2438(5) 0.281(8) Uani 1 1 d . . .
O2 O 0.2808(10) 0.3869(4) 0.2860(2) 0.189(5) Uani 1 1 d . . .
O3 O 0.2827(7) 0.4863(4) 0.2358(2) 0.143(3) Uani 1 1 d . . .
O4 O 0.2952(6) 0.3581(5) 0.21348(19) 0.141(3) Uani 1 1 d . . .
O5 O 0.1296(5) 0.7616(3) 0.44390(17) 0.1115(19) Uani 1 1 d . . .
O6 O 0.2122(4) 0.8737(3) 0.47303(18) 0.0982(16) Uani 1 1 d . . .
O7 O 0.0747(6) 0.8138(5) 0.5077(2) 0.139(3) Uani 1 1 d . . .
O8 O 0.2318(9) 0.7467(6) 0.5047(3) 0.191(4) Uani 1 1 d . . .

loop_
_atom_site_aniso_label
_atom_site_aniso_U_11
_atom_site_aniso_U_22
_atom_site_aniso_U_33
_atom_site_aniso_U_23
_atom_site_aniso_U_13
_atom_site_aniso_U_12
Ag1 0.0521(3) 0.1068(4) 0.0543(3) -0.0244(3) 0.0080(2) -0.0190(3)
Ag2 0.0480(2) 0.0670(3) 0.0521(2) -0.0074(2) 0.00101(18) -0.0014(2)
Ag3 0.0584(3) 0.0647(3) 0.0580(3) -0.0112(2) 0.0134(2) -0.0109(2)
Ag4 0.0587(3) 0.0595(3) 0.0498(2) -0.00453(19) 0.00600(19) -0.0085(2)
Cl1 0.1247(16) 0.0684(11) 0.0605(9) 0.0090(8) 0.0290(10) 0.0128(10)
Cl2 0.0826(11) 0.0701(10) 0.0629(9) -0.0078(8) -0.0046(8) 0.0022(9)
P1 0.0504(8) 0.0514(8) 0.0496(7) -0.0036(6) 0.0056(6) -0.0105(6)
P2 0.0518(8) 0.0525(8) 0.0472(7) -0.0019(6) 0.0057(6) -0.0097(6)
P3 0.0413(7) 0.0572(8) 0.0459(7) -0.0065(6) 0.0013(6) -0.0061(6)
P4 0.0386(7) 0.0511(8) 0.0502(7) -0.0043(6) 0.0010(6) -0.0028(6)
C1 0.058(3) 0.053(3) 0.042(3) 0.000(2) 0.003(2) -0.008(3)
C2 0.053(3) 0.073(4) 0.057(3) 0.006(3) 0.004(3) -0.003(3)
C3 0.057(3) 0.067(4) 0.076(4) 0.001(3) 0.013(3) 0.007(3)
C4 0.067(4) 0.049(3) 0.078(4) -0.005(3) 0.022(3) -0.003(3)
C5 0.053(4) 0.160(8) 0.074(4) -0.007(5) -0.005(3) 0.003(5)
C6 0.088(5) 0.116(7) 0.110(6) -0.047(5) 0.034(5) -0.006(5)
C7 0.048(3) 0.059(3) 0.047(3) -0.005(2) 0.002(2) -0.012(3)
C8 0.066(4) 0.095(5) 0.072(4) -0.021(4) 0.016(3) -0.031(4)
C9 0.076(5) 0.105(6) 0.102(6) -0.031(5) 0.031(4) -0.043(4)
C10 0.093(5) 0.076(5) 0.084(5) -0.014(4) 0.008(4) -0.034(4)
C11 0.087(5) 0.088(6) 0.129(7) -0.051(5) 0.027(5) -0.020(4)
C12 0.064(4) 0.094(5) 0.112(6) -0.041(5) 0.028(4) -0.029(4)
C13 0.041(3) 0.054(3) 0.056(3) -0.006(2) -0.002(2) -0.003(2)
C14 0.090(5) 0.057(4) 0.077(4) 0.000(3) 0.008(4) 0.009(3)
C15 0.137(8) 0.060(5) 0.104(6) -0.001(4) 0.010(5) 0.010(5)
C16 0.115(7) 0.068(5) 0.101(6) 0.022(4) -0.005(5) -0.003(4)
C17 0.110(6) 0.084(5) 0.075(5) 0.020(4) 0.011(4) 0.000(5)
C18 0.090(5) 0.067(4) 0.067(4) 0.001(3) 0.012(3) -0.003(4)
C19 0.038(3) 0.045(3) 0.058(3) -0.005(2) -0.002(2) -0.006(2)
C20 0.052(3) 0.074(4) 0.065(4) -0.013(3) 0.001(3) 0.004(3)
C21 0.058(4) 0.073(4) 0.083(4) -0.019(3) 0.016(3) 0.007(3)
C22 0.044(3) 0.067(4) 0.097(5) -0.001(4) 0.004(3) 0.010(3)
C23 0.050(3) 0.073(4) 0.086(5) 0.000(4) -0.009(3) 0.009(3)
C24 0.046(3) 0.055(3) 0.061(3) -0.001(3) -0.003(2) -0.003(3)
C25 0.041(3) 0.067(4) 0.064(4) 0.001(3) -0.005(3) -0.008(3)
C26 0.091(5) 0.074(5) 0.101(5) 0.012(4) 0.029(4) 0.025(4)
C27 0.128(8) 0.089(7) 0.156(9) 0.031(6) 0.036(7) 0.033(6)
C28 0.077(5) 0.105(7) 0.121(7) 0.047(6) 0.001(5) 0.005(5)
C29 0.098(6) 0.105(6) 0.064(4) 0.023(4) -0.005(4) -0.015(5)
C30 0.084(5) 0.082(5) 0.059(4) 0.002(3) -0.005(3) 0.005(4)
C31 0.061(3) 0.055(3) 0.042(3) 0.000(2) -0.001(2) 0.005(3)
C32 0.078(5) 0.076(5) 0.086(5) 0.000(4) 0.022(4) 0.016(4)
C33 0.056(4) 0.093(6) 0.122(6) -0.015(5) 0.026(4) 0.001(4)
C34 0.061(4) 0.070(4) 0.083(4) -0.006(3) 0.007(3) 0.000(3)
C35 0.057(4) 0.108(6) 0.150(8) -0.032(6) 0.020(5) -0.014(4)
C36 0.098(6) 0.107(7) 0.155(9) -0.028(6) 0.060(6) 0.016(5)
C37 0.058(3) 0.063(4) 0.063(3) -0.004(3) 0.006(3) -0.012(3)
C38 0.062(4) 0.104(6) 0.099(5) -0.025(5) 0.015(4) -0.017(4)
C39 0.057(4) 0.134(8) 0.147(8) -0.020(7) 0.022(5) -0.009(5)
C40 0.059(5) 0.123(8) 0.184(11) -0.013(7) -0.003(6) -0.013(5)
C41 0.082(6) 0.115(8) 0.176(10) -0.038(7) -0.024(6) -0.032(6)
C42 0.067(4) 0.079(5) 0.116(6) -0.025(4) -0.004(4) -0.017(4)
C43 0.056(3) 0.051(3) 0.054(3) 0.002(2) 0.004(3) -0.010(3)
C44 0.075(4) 0.061(4) 0.064(4) 0.001(3) -0.001(3) -0.005(3)
C45 0.103(6) 0.071(5) 0.088(5) 0.002(4) -0.017(4) 0.004(4)
C46 0.114(6) 0.082(5) 0.077(5) 0.015(4) -0.022(4) -0.005(5)
C47 0.122(7) 0.093(6) 0.055(4) 0.009(4) -0.006(4) -0.015(5)
C48 0.095(5) 0.072(4) 0.052(3) -0.001(3) 0.010(3) -0.008(4)
C49 0.052(3) 0.059(3) 0.058(3) 0.001(3) 0.002(3) -0.012(3)
C50 0.080(5) 0.108(6) 0.086(5) -0.010(4) -0.004(4) 0.027(5)
C51 0.109(7) 0.162(11) 0.123(8) -0.002(7) -0.030(6) 0.048(7)
C52 0.097(7) 0.162(10) 0.093(6) 0.024(7) -0.030(5) 0.014(7)
C53 0.109(7) 0.148(9) 0.062(4) 0.009(5) -0.014(4) 0.000(6)
C54 0.082(5) 0.109(6) 0.060(4) 0.000(4) -0.005(3) 0.008(4)
C55 0.060(3) 0.054(3) 0.046(3) 0.003(2) -0.004(3) -0.011(3)
C56 0.080(4) 0.055(4) 0.071(4) 0.000(3) 0.014(3) -0.003(3)
C57 0.097(5) 0.055(4) 0.090(5) -0.012(4) -0.002(4) 0.003(4)
C58 0.115(6) 0.049(4) 0.101(6) 0.004(4) -0.034(5) -0.008(4)
C59 0.098(6) 0.063(5) 0.105(6) 0.023(4) -0.024(5) -0.042(4)
C60 0.062(4) 0.070(4) 0.066(4) 0.010(3) -0.002(3) -0.022(3)
C61 0.041(3) 0.055(3) 0.045(3) -0.002(2) -0.003(2) -0.002(2)
C62 0.047(3) 0.050(3) 0.053(3) 0.001(2) 0.004(2) -0.005(2)
N1 0.051(3) 0.080(3) 0.043(2) -0.007(2) -0.002(2) 0.000(2)
N2 0.048(2) 0.060(3) 0.050(2) -0.002(2) 0.008(2) -0.003(2)
N3 0.070(3) 0.065(3) 0.058(3) -0.016(2) 0.007(2) -0.008(3)
N4 0.050(3) 0.066(3) 0.056(3) 0.002(2) 0.008(2) 0.001(2)
N5 0.069(3) 0.062(3) 0.048(3) -0.007(2) -0.004(2) -0.003(2)
N6 0.074(3) 0.067(3) 0.059(3) -0.002(2) 0.015(3) 0.008(3)
O1 0.155(9) 0.37(2) 0.325(17) -0.041(14) 0.126(11) -0.050(11)
O2 0.391(15) 0.104(5) 0.073(4) 0.011(4) -0.006(6) 0.002(7)
O3 0.244(9) 0.080(4) 0.105(5) 0.021(3) 0.017(5) -0.030(5)
O4 0.186(7) 0.147(6) 0.091(4) -0.006(4) 0.038(4) 0.068(5)
O5 0.162(5) 0.087(4) 0.084(3) -0.021(3) -0.017(4) -0.029(4)
O6 0.094(4) 0.096(4) 0.104(4) -0.013(3) -0.003(3) -0.034(3)
O7 0.156(6) 0.138(6) 0.128(5) -0.001(4) 0.074(5) 0.001(5)
O8 0.261(10) 0.164(8) 0.144(6) 0.005(5) -0.060(7) 0.110(8)

loop_
_atom_type_symbol
_atom_type_description
_atom_type_scat_dispersion_real
_atom_type_scat_dispersion_imag
_atom_type_scat_source
C C 0.0033 0.0016 'International Tables Vol C Tables 4.2.6.8 and 6.1.1.4'
H H 0.0000 0.0000 'International Tables Vol C Tables 4.2.6.8 and 6.1.1.4'
O O 0.0106 0.0060 'International Tables Vol C Tables 4.2.6.8 and 6.1.1.4'
P P 0.1023 0.0942 'International Tables Vol C Tables 4.2.6.8 and 6.1.1.4'
Ag Ag -0.8971 1.1015 'International Tables Vol C Tables 4.2.6.8 and 6.1.1.4'
Cl Cl 0.1484 0.1585 'International Tables Vol C Tables 4.2.6.8 and 6.1.1.4'
N N 0.0061 0.0033 'International Tables Vol C Tables 4.2.6.8 and 6.1.1.4'

loop_
_geom_angle_atom_site_label_1
_geom_angle_atom_site_label_2
_geom_angle_atom_site_label_3
_geom_angle
_geom_angle_site_symmetry_1
_geom_angle_site_symmetry_3
_geom_angle_publ_flag
N2 Ag1 P3 160.02(13) . . y
N2 Ag1 Ag2 85.11(12) . . y
P3 Ag1 Ag2 96.60(4) . . y
N2 Ag1 Ag2 72.06(12) . 3_676 y
P3 Ag1 Ag2 127.71(5) . 3_676 y
Ag2 Ag1 Ag2 90.33(3) . 3_676 y
N1 Ag2 P4 166.33(13) . . y
N1 Ag2 Ag1 79.13(13) . . y
P4 Ag2 Ag1 88.72(4) . . y
N1 Ag2 Ag1 57.29(14) . 3_676 y
P4 Ag2 Ag1 129.59(4) . 3_676 y
Ag1 Ag2 Ag1 89.67(3) . 3_676 y
N4 Ag3 P2 150.76(13) . . y
N4 Ag3 N5 107.07(16) . 3_566 y
P2 Ag3 N5 102.16(11) . 3_566 y
N4 Ag3 Ag4 83.80(13) . . y
P2 Ag3 Ag4 92.53(4) . . y
N5 Ag3 Ag4 99.02(11) 3_566 . y
N5 Ag4 P1 169.24(14) . . y
N5 Ag4 Ag3 78.23(14) . . y
P1 Ag4 Ag3 92.19(4) . . y
O2 Cl1 O4 120.5(5) . . ?
O2 Cl1 O3 115.9(5) . . ?
O4 Cl1 O3 110.3(5) . . ?
O2 Cl1 O1 99.6(8) . . ?
O4 Cl1 O1 104.4(7) . . ?
O3 Cl1 O1 103.1(8) . . ?
O8 Cl2 O5 109.9(5) . . ?
O8 Cl2 O7 111.0(6) . . ?
O5 Cl2 O7 108.3(5) . . ?
O8 Cl2 O6 112.9(6) . . ?
O5 Cl2 O6 107.8(3) . . ?
O7 Cl2 O6 106.8(4) . . ?
C43 P1 C37 108.1(3) . . ?
C43 P1 C62 104.3(3) . . ?
C37 P1 C62 102.3(3) . . ?
C43 P1 Ag4 109.99(19) . . ?
C37 P1 Ag4 117.2(2) . . ?
C62 P1 Ag4 113.92(18) . . ?
C49 P2 C55 105.8(3) . . ?
C49 P2 C62 105.6(3) . . ?
C55 P2 C62 101.6(3) . . ?
C49 P2 Ag3 116.0(2) . . ?
C55 P2 Ag3 115.57(18) . . ?
C62 P2 Ag3 110.90(18) . . ?
C25 P3 C7 105.0(3) . . ?
C25 P3 C61 104.6(3) . . ?
C7 P3 C61 104.4(3) . . ?
C25 P3 Ag1 117.5(2) . . ?
C7 P3 Ag1 115.09(18) . . ?
C61 P3 Ag1 109.08(17) . . ?
C13 P4 C19 108.4(2) . . ?
C13 P4 C61 105.7(2) . . ?
C19 P4 C61 101.3(2) . . ?
C13 P4 Ag2 109.45(18) . . ?
C19 P4 Ag2 115.75(18) . . ?
C61 P4 Ag2 115.53(17) . . ?
N1 C1 N2 119.2(5) . . ?
N1 C1 N3 118.9(5) . . ?
N2 C1 N3 121.9(5) . . ?
N2 C2 C3 121.3(6) . . ?
N2 C2 C5 115.9(6) . . ?
C3 C2 C5 122.7(6) . . ?
C4 C3 C2 118.5(6) . . ?
C4 C3 H3A 120.8 . . ?
C2 C3 H3A 120.8 . . ?
N3 C4 C3 121.8(6) . . ?
N3 C4 C6 116.5(6) . . ?
C3 C4 C6 121.7(6) . . ?
C2 C5 H5A 109.5 . . ?
C2 C5 H5B 109.5 . . ?
H5A C5 H5B 109.5 . . ?
C2 C5 H5C 109.5 . . ?
H5A C5 H5C 109.5 . . ?
H5B C5 H5C 109.5 . . ?
C4 C6 H6A 109.5 . . ?
C4 C6 H6B 109.5 . . ?
H6A C6 H6B 109.5 . . ?
C4 C6 H6C 109.5 . . ?
H6A C6 H6C 109.5 . . ?
H6B C6 H6C 109.5 . . ?
C8 C7 C12 117.7(6) . . ?
C8 C7 P3 118.3(5) . . ?
C12 C7 P3 124.0(4) . . ?
C7 C8 C9 120.6(6) . . ?
C7 C8 H8A 119.7 . . ?
C9 C8 H8A 119.7 . . ?
C10 C9 C8 120.4(7) . . ?
C10 C9 H9A 119.8 . . ?
C8 C9 H9A 119.8 . . ?
C11 C10 C9 120.0(7) . . ?
C11 C10 H10A 120.0 . . ?
C9 C10 H10A 120.0 . . ?
C10 C11 C12 120.7(7) . . ?
C10 C11 H11A 119.6 . . ?
C12 C11 H11A 119.6 . . ?
C11 C12 C7 120.6(6) . . ?
C11 C12 H12A 119.7 . . ?
C7 C12 H12A 119.7 . . ?
C14 C13 C18 117.7(6) . . ?
C14 C13 P4 118.6(4) . . ?
C18 C13 P4 123.7(5) . . ?
C13 C14 C15 120.5(7) . . ?
C13 C14 H14A 119.7 . . ?
C15 C14 H14A 119.7 . . ?
C16 C15 C14 120.4(8) . . ?
C16 C15 H15A 119.8 . . ?
C14 C15 H15A 119.8 . . ?
C17 C16 C15 119.5(7) . . ?
C17 C16 H16A 120.2 . . ?
C15 C16 H16A 120.2 . . ?
C16 C17 C18 120.5(7) . . ?
C16 C17 H17A 119.7 . . ?
C18 C17 H17A 119.7 . . ?
C17 C18 C13 121.2(7) . . ?
C17 C18 H18A 119.4 . . ?
C13 C18 H18A 119.4 . . ?
C24 C19 C20 118.9(5) . . ?
C24 C19 P4 118.8(4) . . ?
C20 C19 P4 122.3(4) . . ?
C19 C20 C21 120.4(6) . . ?
C19 C20 H20A 119.8 . . ?
C21 C20 H20A 119.8 . . ?
C22 C21 C20 119.8(6) . . ?
C22 C21 H21A 120.1 . . ?
C20 C21 H21A 120.1 . . ?
C23 C22 C21 120.3(6) . . ?
C23 C22 H22A 119.8 . . ?
C21 C22 H22A 119.8 . . ?
C22 C23 C24 120.2(6) . . ?
C22 C23 H23A 119.9 . . ?
C24 C23 H23A 119.9 . . ?
C19 C24 C23 120.4(6) . . ?
C19 C24 H24A 119.8 . . ?
C23 C24 H24A 119.8 . . ?
C26 C25 C30 118.2(6) . . ?
C26 C25 P3 119.0(5) . . ?
C30 C25 P3 122.8(5) . . ?
C25 C26 C27 119.8(8) . . ?
C25 C26 H26A 120.1 . . ?
C27 C26 H26A 120.1 . . ?
C28 C27 C26 120.4(9) . . ?
C28 C27 H27A 119.8 . . ?
C26 C27 H27A 119.8 . . ?
C29 C28 C27 120.2(8) . . ?
C29 C28 H28A 119.9 . . ?
C27 C28 H28A 119.9 . . ?
C28 C29 C30 120.8(8) . . ?
C28 C29 H29A 119.6 . . ?
C30 C29 H29A 119.6 . . ?
C25 C30 C29 120.5(7) . . ?
C25 C30 H30A 119.7 . . ?
C29 C30 H30A 119.7 . . ?
N5 C31 N6 118.1(5) . . ?
N5 C31 N4 118.1(5) . . ?
N6 C31 N4 123.7(5) . . ?
N6 C32 C33 121.5(6) . . ?
N6 C32 C36 117.2(7) . . ?
C33 C32 C36 121.4(7) . . ?
C34 C33 C32 117.9(7) . . ?
C34 C33 H33A 121.0 . . ?
C32 C33 H33A 121.0 . . ?
N4 C34 C33 121.8(7) . . ?
N4 C34 C35 116.5(6) . . ?
C33 C34 C35 121.7(6) . . ?
C34 C35 H35A 109.5 . . ?
C34 C35 H35B 109.5 . . ?
H35A C35 H35B 109.5 . . ?
C34 C35 H35C 109.5 . . ?
H35A C35 H35C 109.5 . . ?
H35B C35 H35C 109.5 . . ?
C32 C36 H36A 109.5 . . ?
C32 C36 H36B 109.5 . . ?
H36A C36 H36B 109.5 . . ?
C32 C36 H36C 109.5 . . ?
H36A C36 H36C 109.5 . . ?
H36B C36 H36C 109.5 . . ?
C42 C37 C38 118.2(6) . . ?
C42 C37 P1 119.1(5) . . ?
C38 C37 P1 122.7(5) . . ?
C37 C38 C39 121.4(8) . . ?
C37 C38 H38A 119.3 . . ?
C39 C38 H38A 119.3 . . ?
C40 C39 C38 118.5(9) . . ?
C40 C39 H39A 120.7 . . ?
C38 C39 H39A 120.7 . . ?
C41 C40 C39 121.5(8) . . ?
C41 C40 H40A 119.3 . . ?
C39 C40 H40A 119.3 . . ?
C40 C41 C42 119.5(8) . . ?
C40 C41 H41A 120.2 . . ?
C42 C41 H41A 120.2 . . ?
C37 C42 C41 120.9(8) . . ?
C37 C42 H42A 119.6 . . ?
C41 C42 H42A 119.6 . . ?
C44 C43 C48 118.6(6) . . ?
C44 C43 P1 118.6(4) . . ?
C48 C43 P1 122.7(5) . . ?
C43 C44 C45 121.5(6) . . ?
C43 C44 H44A 119.2 . . ?
C45 C44 H44A 119.2 . . ?
C46 C45 C44 118.8(8) . . ?
C46 C45 H45A 120.6 . . ?
C44 C45 H45A 120.6 . . ?
C47 C46 C45 119.7(7) . . ?
C47 C46 H46A 120.2 . . ?
C45 C46 H46A 120.2 . . ?
C46 C47 C48 121.1(7) . . ?
C46 C47 H47A 119.4 . . ?
C48 C47 H47A 119.4 . . ?
C43 C48 C47 120.2(7) . . ?
C43 C48 H48A 119.9 . . ?
C47 C48 H48A 119.9 . . ?
C54 C49 C50 118.0(6) . . ?
C54 C49 P2 123.0(5) . . ?
C50 C49 P2 119.0(5) . . ?
C49 C50 C51 120.0(8) . . ?
C49 C50 H50A 120.0 . . ?
C51 C50 H50A 120.0 . . ?
C52 C51 C50 120.5(10) . . ?
C52 C51 H51A 119.7 . . ?
C50 C51 H51A 119.7 . . ?
C51 C52 C53 120.9(9) . . ?
C51 C52 H52A 119.6 . . ?
C53 C52 H52A 119.6 . . ?
C52 C53 C54 119.9(9) . . ?
C52 C53 H53A 120.0 . . ?
C54 C53 H53A 120.0 . . ?
C49 C54 C53 120.7(8) . . ?
C49 C54 H54A 119.7 . . ?
C53 C54 H54A 119.7 . . ?
C60 C55 C56 118.7(6) . . ?
C60 C55 P2 117.8(5) . . ?
C56 C55 P2 123.5(4) . . ?
C57 C56 C55 121.0(6) . . ?
C57 C56 H56A 119.5 . . ?
C55 C56 H56A 119.5 . . ?
C58 C57 C56 119.6(7) . . ?
C58 C57 H57A 120.2 . . ?
C56 C57 H57A 120.2 . . ?
C57 C58 C59 120.0(7) . . ?
C57 C58 H58A 120.0 . . ?
C59 C58 H58A 120.0 . . ?
C60 C59 C58 120.4(7) . . ?
C60 C59 H59A 119.8 . . ?
C58 C59 H59A 119.8 . . ?
C59 C60 C55 120.3(7) . . ?
C59 C60 H60A 119.8 . . ?
C55 C60 H60A 119.8 . . ?
P3 C61 P4 113.3(3) . . ?
P3 C61 H61A 108.9 . . ?
P4 C61 H61A 108.9 . . ?
P3 C61 H61B 108.9 . . ?
P4 C61 H61B 108.9 . . ?
H61A C61 H61B 107.7 . . ?
P2 C62 P1 115.0(3) . . ?
P2 C62 H62A 108.5 . . ?
P1 C62 H62A 108.5 . . ?
P2 C62 H62B 108.5 . . ?
P1 C62 H62B 108.5 . . ?
H62A C62 H62B 107.5 . . ?
C1 N1 Ag2 129.1(4) . . ?
C1 N1 H1A 115.4 . . ?
Ag2 N1 H1A 115.4 . . ?
C2 N2 C1 117.7(5) . . ?
C2 N2 Ag1 121.2(4) . . ?
C1 N2 Ag1 121.0(4) . . ?
C4 N3 C1 118.6(5) . . ?
C34 N4 C31 117.1(5) . . ?
C34 N4 Ag3 122.0(4) . . ?
C31 N4 Ag3 120.9(4) . . ?
C31 N5 Ag4 129.6(4) . . ?
C31 N5 Ag3 105.8(3) . 3_566 ?
Ag4 N5 Ag3 94.13(18) . 3_566 ?
C31 N5 H5D 115.2 . . ?
Ag4 N5 H5D 115.2 . . ?
Ag3 N5 H5D 66.1 3_566 . ?
C32 N6 C31 117.9(6) . . ?

loop_
_geom_bond_atom_site_label_1
_geom_bond_atom_site_label_2
_geom_bond_distance
_geom_bond_site_symmetry_2
_geom_bond_publ_flag
Ag1 N2 2.157(4) . y
Ag1 P3 2.3710(15) . y
Ag1 Ag2 2.8397(9) . y
Ag1 Ag2 3.3311(9) 3_676 y
Ag2 N1 2.104(4) . y
Ag2 P4 2.3619(15) . y
Ag2 Ag1 3.3311(9) 3_676 y
Ag3 N4 2.197(5) . y
Ag3 P2 2.3897(15) . y
Ag3 N5 2.539(5) 3_566 y
Ag3 Ag4 2.8871(7) . y
Ag4 N5 2.106(5) . y
Ag4 P1 2.3604(16) . y
Cl1 O2 1.298(7) . ?
Cl1 O4 1.363(6) . ?
Cl1 O3 1.385(6) . ?
Cl1 O1 1.436(12) . ?
Cl2 O8 1.361(7) . ?
Cl2 O5 1.409(5) . ?
Cl2 O7 1.415(6) . ?
Cl2 O6 1.454(6) . ?
P1 C43 1.814(6) . ?
P1 C37 1.823(6) . ?
P1 C62 1.836(5) . ?
P2 C49 1.808(6) . ?
P2 C55 1.817(6) . ?
P2 C62 1.829(5) . ?
P3 C25 1.811(6) . ?
P3 C7 1.811(5) . ?
P3 C61 1.829(5) . ?
P4 C13 1.811(6) . ?
P4 C19 1.823(5) . ?
P4 C61 1.834(5) . ?
C1 N1 1.336(7) . ?
C1 N2 1.364(7) . ?
C1 N3 1.365(7) . ?
C2 N2 1.355(7) . ?
C2 C3 1.368(9) . ?
C2 C5 1.498(9) . ?
C3 C4 1.364(9) . ?
C3 H3A 0.9300 . ?
C4 N3 1.329(8) . ?
C4 C6 1.504(9) . ?
C5 H5A 0.9600 . ?
C5 H5B 0.9600 . ?
C5 H5C 0.9600 . ?
C6 H6A 0.9600 . ?
C6 H6B 0.9600 . ?
C6 H6C 0.9600 . ?
C7 C8 1.370(8) . ?
C7 C12 1.378(9) . ?
C8 C9 1.378(9) . ?
C8 H8A 0.9300 . ?
C9 C10 1.345(10) . ?
C9 H9A 0.9300 . ?
C10 C11 1.337(10) . ?
C10 H10A 0.9300 . ?
C11 C12 1.371(10) . ?
C11 H11A 0.9300 . ?
C12 H12A 0.9300 . ?
C13 C14 1.373(8) . ?
C13 C18 1.380(8) . ?
C14 C15 1.384(10) . ?
C14 H14A 0.9300 . ?
C15 C16 1.367(11) . ?
C15 H15A 0.9300 . ?
C16 C17 1.346(11) . ?
C16 H16A 0.9300 . ?
C17 C18 1.373(10) . ?
C17 H17A 0.9300 . ?
C18 H18A 0.9300 . ?
C19 C24 1.378(7) . ?
C19 C20 1.380(8) . ?
C20 C21 1.382(8) . ?
C20 H20A 0.9300 . ?
C21 C22 1.370(9) . ?
C21 H21A 0.9300 . ?
C22 C23 1.358(9) . ?
C22 H22A 0.9300 . ?
C23 C24 1.381(8) . ?
C23 H23A 0.9300 . ?
C24 H24A 0.9300 . ?
C25 C26 1.366(9) . ?
C25 C30 1.375(9) . ?
C26 C27 1.401(11) . ?
C26 H26A 0.9300 . ?
C27 C28 1.341(12) . ?
C27 H27A 0.9300 . ?
C28 C29 1.332(12) . ?
C28 H28A 0.9300 . ?
C29 C30 1.378(10) . ?
C29 H29A 0.9300 . ?
C30 H30A 0.9300 . ?
C31 N5 1.347(7) . ?
C31 N6 1.347(7) . ?
C31 N4 1.367(7) . ?
C32 N6 1.318(9) . ?
C32 C33 1.395(11) . ?
C32 C36 1.502(9) . ?
C33 C34 1.367(9) . ?
C33 H33A 0.9300 . ?
C34 N4 1.331(8) . ?
C34 C35 1.501(10) . ?
C35 H35A 0.9600 . ?
C35 H35B 0.9600 . ?
C35 H35C 0.9600 . ?
C36 H36A 0.9600 . ?
C36 H36B 0.9600 . ?
C36 H36C 0.9600 . ?
C37 C42 1.374(9) . ?
C37 C38 1.374(9) . ?
C38 C39 1.384(10) . ?
C38 H38A 0.9300 . ?
C39 C40 1.369(13) . ?
C39 H39A 0.9300 . ?
C40 C41 1.346(13) . ?
C40 H40A 0.9300 . ?
C41 C42 1.386(11) . ?
C41 H41A 0.9300 . ?
C42 H42A 0.9300 . ?
C43 C44 1.371(8) . ?
C43 C48 1.372(8) . ?
C44 C45 1.389(9) . ?
C44 H44A 0.9300 . ?
C45 C46 1.382(11) . ?
C45 H45A 0.9300 . ?
C46 C47 1.359(11) . ?
C46 H46A 0.9300 . ?
C47 C48 1.379(10) . ?
C47 H47A 0.9300 . ?
C48 H48A 0.9300 . ?
C49 C54 1.373(9) . ?
C49 C50 1.380(9) . ?
C50 C51 1.389(12) . ?
C50 H50A 0.9300 . ?
C51 C52 1.337(13) . ?
C51 H51A 0.9300 . ?
C52 C53 1.338(13) . ?
C52 H52A 0.9300 . ?
C53 C54 1.389(10) . ?
C53 H53A 0.9300 . ?
C54 H54A 0.9300 . ?
C55 C60 1.382(8) . ?
C55 C56 1.385(8) . ?
C56 C57 1.371(9) . ?
C56 H56A 0.9300 . ?
C57 C58 1.370(11) . ?
C57 H57A 0.9300 . ?
C58 C59 1.379(11) . ?
C58 H58A 0.9300 . ?
C59 C60 1.365(10) . ?
C59 H59A 0.9300 . ?
C60 H60A 0.9300 . ?
C61 H61A 0.9700 . ?
C61 H61B 0.9700 . ?
C62 H62A 0.9700 . ?
C62 H62B 0.9700 . ?
N1 H1A 0.8600 . ?
N5 Ag3 2.539(5) 3_566 ?
N5 H5D 0.8600 . ?
